data_1503957
loop_
_publ_author_name
'Erdyakov, Sergey Yu'
'Ignatenko, Anatolii V.'
'Potapova, Tamara V.'
'Lyssenko, Konstantin A.'
'Gurskii, Mikhail E.'
'Bubnov, Yuri N.'

_publ_section_title
;
 Design of bicyclic and cage boron compounds based on allylboration of
 acetylenes with allyldichloroboranes.
;
_journal_issue 13
_journal_name_full 'Organic letters'
_journal_page_first 2872
_journal_page_last 2875
_journal_paper_doi 10.1021/ol900793r
_journal_volume 11
_journal_year 2009
_chemical_formula_moiety 'C20 H34 B N'
_chemical_formula_sum 'C20 H34 B N'
_chemical_formula_weight 299.29
_chemical_name_systematic
; 
 ? 
;
_space_group_IT_number 2
_symmetry_cell_setting triclinic
_symmetry_space_group_name_Hall '-P 1'
_symmetry_space_group_name_H-M 'P -1'
_atom_sites_solution_hydrogens geom
_atom_sites_solution_primary direct
_atom_sites_solution_secondary difmap
_audit_creation_method SHELXL-97
_cell_angle_alpha 66.300(3)
_cell_angle_beta 79.906(3)
_cell_angle_gamma 72.084(3)
_cell_formula_units_Z 4
_cell_length_a 11.2017(17)
_cell_length_b 13.174(2)
_cell_length_c 13.299(2)
_cell_measurement_reflns_used 931
_cell_measurement_temperature 100(2)
_cell_measurement_theta_max 28
_cell_measurement_theta_min 3
_cell_volume 1706.9(4)
_computing_cell_refinement 'Bruker SAINT'
_computing_data_collection 'Bruker APEX II'
_computing_data_reduction 'Bruker SAINT'
_computing_molecular_graphics 'Bruker SHELXTL'
_computing_publication_material 'Bruker SHELXTL'
_computing_structure_refinement 'SHELXL-97 (Sheldrick, 1997)'
_computing_structure_solution 'SHELXS-97 (Sheldrick, 1997)'
_diffrn_ambient_temperature 100(2)
_diffrn_measured_fraction_theta_full 0.998
_diffrn_measured_fraction_theta_max 0.998
_diffrn_measurement_device_type 'Bruker APEX II CCD area detector''
_diffrn_measurement_method 'omega scans'
_diffrn_radiation_monochromator graphite
_diffrn_radiation_source 'fine-focus sealed tube'
_diffrn_radiation_type MoK\a
_diffrn_radiation_wavelength 0.71073
_diffrn_reflns_av_R_equivalents 0.0710
_diffrn_reflns_av_sigmaI/netI 0.1122
_diffrn_reflns_limit_h_max 14
_diffrn_reflns_limit_h_min -14
_diffrn_reflns_limit_k_max 17
_diffrn_reflns_limit_k_min -17
_diffrn_reflns_limit_l_max 17
_diffrn_reflns_limit_l_min -17
_diffrn_reflns_number 19324
_diffrn_reflns_theta_full 28.00
_diffrn_reflns_theta_max 28.00
_diffrn_reflns_theta_min 1.75
_exptl_absorpt_coefficient_mu 0.065
_exptl_absorpt_correction_T_max 0.994
_exptl_absorpt_correction_T_min 0.970
_exptl_absorpt_correction_type multi-scan
_exptl_absorpt_process_details SADABS
_exptl_crystal_colour colorless
_exptl_crystal_density_diffrn 1.165
_exptl_crystal_density_method 'not measured'
_exptl_crystal_description prism
_exptl_crystal_F_000 664
_exptl_crystal_size_max 0.40
_exptl_crystal_size_mid 0.20
_exptl_crystal_size_min 0.10
_refine_diff_density_max 0.421
_refine_diff_density_min -0.247
_refine_diff_density_rms 0.058
_refine_ls_extinction_method none
_refine_ls_goodness_of_fit_ref 0.947
_refine_ls_hydrogen_treatment constr
_refine_ls_matrix_type full
_refine_ls_number_parameters 397
_refine_ls_number_reflns 8231
_refine_ls_number_restraints 0
_refine_ls_restrained_S_all 0.947
_refine_ls_R_factor_all 0.1400
_refine_ls_R_factor_gt 0.0635
_refine_ls_shift/su_max 0.010
_refine_ls_shift/su_mean 0.001
_refine_ls_structure_factor_coef Fsqd
_refine_ls_weighting_details 'calc w=1/[\s^2^(Fo^2^)+(0.0693P)^2^+0.0000P] where P=(Fo^2^+2Fc^2^)/3'
_refine_ls_weighting_scheme calc
_refine_ls_wR_factor_gt 0.1304
_refine_ls_wR_factor_ref 0.1643
_reflns_number_gt 4249
_reflns_number_total 8231
_reflns_threshold_expression I>2\s(I)
_cod_data_source_file ol900793r_si_003.cif
_cod_data_source_block a
_cod_depositor_comments
;
The following automatic conversions were performed:

'_symmetry_cell_setting' value 'Triclinic' changed to 'triclinic'
according to /home/saulius/struct/CIF-dictionaries/cif_core.dic
dictionary named 'cif_core.dic' version 2.4.2 from 2011-04-26.

Automatic conversion script
Id: cif_fix_values 1715 2011-07-08 13:25:40Z adriana 
;
_cod_original_cell_volume 1707.0(4)
_cod_database_code 1503957

loop_
_symmetry_equiv_pos_as_xyz
'x, y, z'
'-x, -y, -z'

loop_
_atom_site_label
_atom_site_type_symbol
_atom_site_fract_x
_atom_site_fract_y
_atom_site_fract_z
_atom_site_U_iso_or_equiv
_atom_site_adp_type
_atom_site_occupancy
_atom_site_symmetry_multiplicity
_atom_site_calc_flag
_atom_site_refinement_flags
N1' N 0.55825(17) 0.18580(16) 0.32661(14) 0.0156(4) Uani 1 1 d .
H1'A H 0.5711 0.2159 0.3741 0.019 Uiso 1 1 calc R
H1'B H 0.5955 0.1082 0.3561 0.019 Uiso 1 1 calc R
B1' B 0.4043(2) 0.1984(2) 0.3381(2) 0.0145(5) Uani 1 1 d .
C2' C 0.3199(2) 0.32551(18) 0.27093(18) 0.0152(5) Uani 1 1 d .
H2'A H 0.3381 0.3831 0.2918 0.018 Uiso 1 1 calc R
H2'B H 0.3394 0.3453 0.1909 0.018 Uiso 1 1 calc R
C3' C 0.1805(2) 0.32568(19) 0.29938(18) 0.0166(5) Uani 1 1 d .
C4' C 0.1550(2) 0.23541(19) 0.26652(18) 0.0177(5) Uani 1 1 d .
H4'A H 0.0646 0.2379 0.2813 0.021 Uiso 1 1 calc R
H4'B H 0.1749 0.2545 0.1866 0.021 Uiso 1 1 calc R
C5' C 0.2329(2) 0.11366(18) 0.32912(18) 0.0172(5) Uani 1 1 d .
H5'A H 0.2108 0.0580 0.3068 0.021 Uiso 1 1 calc R
C6' C 0.2009(2) 0.08451(19) 0.45323(18) 0.0185(5) Uani 1 1 d .
H6'A H 0.1111 0.0853 0.4700 0.022 Uiso 1 1 calc R
H6'B H 0.2517 0.0064 0.4946 0.022 Uiso 1 1 calc R
C7' C 0.2278(2) 0.17152(19) 0.48958(18) 0.0178(5) Uani 1 1 d .
H7'A H 0.2035 0.1528 0.5698 0.021 Uiso 1 1 calc R
C8' C 0.1506(2) 0.29226(19) 0.42393(18) 0.0183(5) Uani 1 1 d .
H8'A H 0.1681 0.3485 0.4474 0.022 Uiso 1 1 calc R
H8'B H 0.0600 0.2958 0.4404 0.022 Uiso 1 1 calc R
C9' C 0.3675(2) 0.1681(2) 0.46905(18) 0.0180(5) Uani 1 1 d .
H9'A H 0.4188 0.0909 0.5120 0.022 Uiso 1 1 calc R
H9'B H 0.3842 0.2249 0.4922 0.022 Uiso 1 1 calc R
C10' C 0.3742(2) 0.10491(18) 0.30295(18) 0.0163(5) Uani 1 1 d .
H10C H 0.3955 0.1216 0.2235 0.020 Uiso 1 1 calc R
H10D H 0.4242 0.0266 0.3448 0.020 Uiso 1 1 calc R
C11' C 0.0946(2) 0.44355(19) 0.2385(2) 0.0246(6) Uani 1 1 d .
H11A H 0.0066 0.4414 0.2579 0.037 Uiso 1 1 calc R
H11B H 0.1117 0.4635 0.1590 0.037 Uiso 1 1 calc R
H11F H 0.1104 0.5013 0.2595 0.037 Uiso 1 1 calc R
C12' C 0.6373(2) 0.23196(18) 0.22280(17) 0.0147(5) Uani 1 1 d .
C13' C 0.6095(2) 0.36250(18) 0.18806(18) 0.0176(5) Uani 1 1 d .
H13C H 0.6276 0.3809 0.2481 0.021 Uiso 1 1 calc R
H13D H 0.5196 0.3988 0.1730 0.021 Uiso 1 1 calc R
C14' C 0.6919(2) 0.40917(19) 0.08415(19) 0.0192(5) Uani 1 1 d .
H14A H 0.6728 0.4945 0.0602 0.023 Uiso 1 1 calc R
C15' C 0.6639(2) 0.37930(19) -0.00780(18) 0.0194(5) Uani 1 1 d .
H15A H 0.5743 0.4144 -0.0243 0.023 Uiso 1 1 calc R
H15B H 0.7156 0.4106 -0.0754 0.023 Uiso 1 1 calc R
C16' C 0.6936(2) 0.24909(19) 0.02796(18) 0.0186(5) Uani 1 1 d .
H16B H 0.6758 0.2300 -0.0326 0.022 Uiso 1 1 calc R
C17' C 0.6102(2) 0.20226(18) 0.13103(17) 0.0154(5) Uani 1 1 d .
H17C H 0.5205 0.2367 0.1145 0.018 Uiso 1 1 calc R
H17D H 0.6279 0.1179 0.1544 0.018 Uiso 1 1 calc R
C18' C 0.7765(2) 0.17743(19) 0.24789(18) 0.0178(5) Uani 1 1 d .
H18C H 0.7944 0.1951 0.3085 0.021 Uiso 1 1 calc R
H18D H 0.7954 0.0929 0.2716 0.021 Uiso 1 1 calc R
C19' C 0.8303(2) 0.35558(19) 0.1094(2) 0.0207(5) Uani 1 1 d .
H19C H 0.8482 0.3747 0.1690 0.025 Uiso 1 1 calc R
H19D H 0.8839 0.3868 0.0432 0.025 Uiso 1 1 calc R
C20' C 0.8328(2) 0.19527(19) 0.05253(19) 0.0192(5) Uani 1 1 d .
H20A H 0.8527 0.1109 0.0748 0.023 Uiso 1 1 calc R
H20B H 0.8860 0.2253 -0.0143 0.023 Uiso 1 1 calc R
C21' C 0.8598(2) 0.22447(19) 0.14487(18) 0.0177(5) Uani 1 1 d .
H21B H 0.9503 0.1890 0.1617 0.021 Uiso 1 1 calc R
B1 B 0.5911(2) 0.2824(2) 0.6518(2) 0.0154(6) Uani 1 1 d .
N1 N 0.44112(17) 0.28107(15) 0.66700(14) 0.0157(4) Uani 1 1 d .
H1A H 0.3986 0.3539 0.6242 0.019 Uiso 1 1 calc R
H1B H 0.4368 0.2334 0.6335 0.019 Uiso 1 1 calc R
C2 C 0.6813(2) 0.17661(18) 0.74075(17) 0.0144(5) Uani 1 1 d .
H2A H 0.6557 0.1787 0.8152 0.017 Uiso 1 1 calc R
H2B H 0.6755 0.1028 0.7416 0.017 Uiso 1 1 calc R
C3 C 0.8177(2) 0.18777(19) 0.70789(18) 0.0160(5) Uani 1 1 d .
C4 C 0.8574(2) 0.18516(18) 0.59179(18) 0.0176(5) Uani 1 1 d .
H4B H 0.9456 0.1898 0.5729 0.021 Uiso 1 1 calc R
H4C H 0.8533 0.1113 0.5915 0.021 Uiso 1 1 calc R
C5 C 0.7737(2) 0.28402(19) 0.50465(18) 0.0186(5) Uani 1 1 d .
H5A H 0.8038 0.2802 0.4306 0.022 Uiso 1 1 calc R
C6 C 0.7786(2) 0.39920(19) 0.50474(19) 0.0211(5) Uani 1 1 d .
H6A H 0.8651 0.4080 0.4830 0.025 Uiso 1 1 calc R
H6B H 0.7219 0.4629 0.4501 0.025 Uiso 1 1 calc R
C7 C 0.7392(2) 0.40615(19) 0.61869(19) 0.0197(5) Uani 1 1 d .
H7A H 0.7489 0.4796 0.6174 0.024 Uiso 1 1 calc R
C8 C 0.8242(2) 0.30434(19) 0.70389(19) 0.0199(5) Uani 1 1 d .
H8A H 0.7987 0.3087 0.7775 0.024 Uiso 1 1 calc R
H8B H 0.9122 0.3099 0.6856 0.024 Uiso 1 1 calc R
C9 C 0.6016(2) 0.40256(19) 0.65011(19) 0.0189(5) Uani 1 1 d .
H9A H 0.5460 0.4679 0.5957 0.023 Uiso 1 1 calc R
H9B H 0.5762 0.4076 0.7235 0.023 Uiso 1 1 calc R
C10 C 0.6372(2) 0.27487(19) 0.53065(18) 0.0171(5) Uani 1 1 d .
H10A H 0.6323 0.2010 0.5308 0.021 Uiso 1 1 calc R
H10B H 0.5825 0.3383 0.4741 0.021 Uiso 1 1 calc R
C11 C 0.9087(2) 0.0905(2) 0.78962(19) 0.0239(6) Uani 1 1 d .
H11C H 0.9942 0.0991 0.7673 0.036 Uiso 1 1 calc R
H11D H 0.9052 0.0165 0.7909 0.036 Uiso 1 1 calc R
H11E H 0.8850 0.0932 0.8632 0.036 Uiso 1 1 calc R
C12 C 0.3616(2) 0.24945(18) 0.77313(17) 0.0139(5) Uani 1 1 d .
C13 C 0.3973(2) 0.11862(18) 0.83010(18) 0.0162(5) Uani 1 1 d .
H13A H 0.4869 0.0906 0.8472 0.019 Uiso 1 1 calc R
H13B H 0.3854 0.0835 0.7806 0.019 Uiso 1 1 calc R
C14 C 0.3147(2) 0.08349(19) 0.93667(18) 0.0178(5) Uani 1 1 d .
H14C H 0.3386 -0.0021 0.9742 0.021 Uiso 1 1 calc R
C15 C 0.3353(2) 0.13843(18) 1.01226(17) 0.0166(5) Uani 1 1 d .
H15C H 0.2839 0.1152 1.0821 0.020 Uiso 1 1 calc R
H15D H 0.4248 0.1114 1.0296 0.020 Uiso 1 1 calc R
C16 C 0.2981(2) 0.26930(18) 0.95550(18) 0.0172(5) Uani 1 1 d .
H16A H 0.3107 0.3046 1.0055 0.021 Uiso 1 1 calc R
C17 C 0.3804(2) 0.30507(19) 0.84853(17) 0.0160(5) Uani 1 1 d .
H17A H 0.3566 0.3897 0.8113 0.019 Uiso 1 1 calc R
H17B H 0.4699 0.2799 0.8655 0.019 Uiso 1 1 calc R
C18 C 0.2227(2) 0.29148(19) 0.74664(18) 0.0176(5) Uani 1 1 d .
H18A H 0.1991 0.3761 0.7090 0.021 Uiso 1 1 calc R
H18B H 0.2097 0.2575 0.6965 0.021 Uiso 1 1 calc R
C19 C 0.1760(2) 0.12559(19) 0.90969(19) 0.0201(5) Uani 1 1 d .
H19A H 0.1225 0.1023 0.9782 0.024 Uiso 1 1 calc R
H19B H 0.1626 0.0904 0.8608 0.024 Uiso 1 1 calc R
C20 C 0.1599(2) 0.31058(19) 0.92886(19) 0.0195(5) Uani 1 1 d .
H20C H 0.1066 0.2886 0.9977 0.023 Uiso 1 1 calc R
H20D H 0.1353 0.3954 0.8928 0.023 Uiso 1 1 calc R
C21 C 0.1394(2) 0.25689(19) 0.85274(18) 0.0185(5) Uani 1 1 d .
H21A H 0.0491 0.2847 0.8348 0.022 Uiso 1 1 calc R

loop_
_atom_site_aniso_label
_atom_site_aniso_U_11
_atom_site_aniso_U_22
_atom_site_aniso_U_33
_atom_site_aniso_U_23
_atom_site_aniso_U_13
_atom_site_aniso_U_12
N1' 0.0172(11) 0.0185(10) 0.0116(9) -0.0060(8) -0.0013(8) -0.0043(8)
B1' 0.0129(14) 0.0187(13) 0.0129(12) -0.0073(11) 0.0015(11) -0.0048(10)
C2' 0.0175(13) 0.0173(11) 0.0140(11) -0.0092(9) 0.0011(10) -0.0054(9)
C3' 0.0167(13) 0.0169(12) 0.0159(11) -0.0063(9) -0.0017(10) -0.0032(9)
C4' 0.0160(13) 0.0244(13) 0.0142(11) -0.0079(10) -0.0015(10) -0.0063(10)
C5' 0.0201(13) 0.0169(12) 0.0193(12) -0.0098(10) -0.0002(10) -0.0077(10)
C6' 0.0202(13) 0.0165(12) 0.0176(12) -0.0049(10) 0.0008(10) -0.0062(10)
C7' 0.0201(13) 0.0247(13) 0.0103(11) -0.0083(10) 0.0033(10) -0.0079(10)
C8' 0.0186(13) 0.0210(12) 0.0205(12) -0.0134(10) 0.0037(10) -0.0071(10)
C9' 0.0192(13) 0.0226(12) 0.0144(11) -0.0091(10) -0.0022(10) -0.0048(10)
C10' 0.0178(13) 0.0165(11) 0.0132(11) -0.0065(9) 0.0016(10) -0.0027(9)
C11' 0.0189(14) 0.0216(13) 0.0305(14) -0.0080(11) -0.0017(11) -0.0037(10)
C12' 0.0164(13) 0.0173(11) 0.0117(11) -0.0063(9) 0.0001(10) -0.0056(9)
C13' 0.0183(13) 0.0175(12) 0.0198(12) -0.0096(10) -0.0003(10) -0.0053(10)
C14' 0.0218(14) 0.0139(11) 0.0221(12) -0.0087(10) 0.0035(11) -0.0050(10)
C15' 0.0189(13) 0.0204(12) 0.0143(11) -0.0038(10) 0.0006(10) -0.0033(10)
C16' 0.0232(14) 0.0225(12) 0.0147(11) -0.0102(10) 0.0011(10) -0.0092(10)
C17' 0.0158(12) 0.0161(11) 0.0161(11) -0.0079(9) -0.0012(10) -0.0043(9)
C18' 0.0198(13) 0.0181(12) 0.0162(11) -0.0080(10) -0.0023(10) -0.0031(10)
C19' 0.0181(13) 0.0237(13) 0.0240(13) -0.0115(11) 0.0020(11) -0.0086(10)
C20' 0.0199(14) 0.0192(12) 0.0195(12) -0.0090(10) 0.0042(10) -0.0069(10)
C21' 0.0119(12) 0.0211(12) 0.0201(12) -0.0082(10) -0.0002(10) -0.0040(9)
B1 0.0135(14) 0.0188(13) 0.0154(13) -0.0076(11) 0.0007(11) -0.0055(11)
N1 0.0202(11) 0.0168(10) 0.0111(9) -0.0064(8) -0.0013(8) -0.0047(8)
C2 0.0176(13) 0.0160(11) 0.0116(10) -0.0079(9) 0.0024(9) -0.0053(9)
C3 0.0173(13) 0.0178(12) 0.0141(11) -0.0061(9) -0.0016(10) -0.0057(10)
C4 0.0167(13) 0.0176(12) 0.0199(12) -0.0097(10) 0.0022(10) -0.0043(10)
C5 0.0226(14) 0.0188(12) 0.0140(11) -0.0073(10) 0.0019(10) -0.0051(10)
C6 0.0209(14) 0.0154(12) 0.0230(12) -0.0043(10) 0.0009(11) -0.0046(10)
C7 0.0232(14) 0.0153(12) 0.0239(12) -0.0105(10) 0.0018(11) -0.0070(10)
C8 0.0200(14) 0.0239(13) 0.0216(12) -0.0121(11) -0.0011(11) -0.0090(10)
C9 0.0212(14) 0.0179(12) 0.0168(11) -0.0081(10) -0.0007(10) -0.0018(10)
C10 0.0188(13) 0.0184(12) 0.0147(11) -0.0060(9) -0.0031(10) -0.0046(10)
C11 0.0215(14) 0.0263(14) 0.0218(13) -0.0065(11) -0.0035(11) -0.0056(11)
C12 0.0128(12) 0.0167(11) 0.0122(10) -0.0056(9) 0.0019(9) -0.0049(9)
C13 0.0179(13) 0.0163(11) 0.0179(12) -0.0096(10) -0.0020(10) -0.0043(9)
C14 0.0198(13) 0.0153(11) 0.0170(11) -0.0052(9) -0.0037(10) -0.0026(10)
C15 0.0156(13) 0.0217(12) 0.0125(11) -0.0068(9) 0.0000(10) -0.0047(10)
C16 0.0207(13) 0.0179(12) 0.0152(11) -0.0088(10) -0.0002(10) -0.0049(10)
C17 0.0172(13) 0.0158(11) 0.0169(11) -0.0075(9) -0.0015(10) -0.0048(9)
C18 0.0181(13) 0.0174(12) 0.0161(11) -0.0048(10) -0.0056(10) -0.0025(10)
C19 0.0201(14) 0.0237(13) 0.0181(12) -0.0069(10) -0.0005(10) -0.0096(10)
C20 0.0176(13) 0.0204(12) 0.0175(12) -0.0081(10) 0.0008(10) -0.0006(10)
C21 0.0122(12) 0.0245(13) 0.0165(11) -0.0054(10) -0.0021(10) -0.0039(10)

loop_
_atom_type_symbol
_atom_type_description
_atom_type_scat_dispersion_real
_atom_type_scat_dispersion_imag
_atom_type_scat_source
C C 0.0033 0.0016 'International Tables Vol C Tables 4.2.6.8 and 6.1.1.4'
H H 0.0000 0.0000 'International Tables Vol C Tables 4.2.6.8 and 6.1.1.4'
B B 0.0013 0.0007 'International Tables Vol C Tables 4.2.6.8 and 6.1.1.4'
N N 0.0061 0.0033 'International Tables Vol C Tables 4.2.6.8 and 6.1.1.4'

loop_
_geom_angle_atom_site_label_1
_geom_angle_atom_site_label_2
_geom_angle_atom_site_label_3
_geom_angle
C12' N1' B1' 127.34(17)
C12' N1' H1'A 105.5
B1' N1' H1'A 105.5
C12' N1' H1'B 105.5
B1' N1' H1'B 105.5
H1'A N1' H1'B 106.1
C2' B1' C10' 109.69(18)
C2' B1' C9' 108.59(18)
C10' B1' C9' 108.65(18)
C2' B1' N1' 114.65(18)
C10' B1' N1' 110.97(18)
C9' B1' N1' 103.98(17)
C3' C2' B1' 108.08(18)
C3' C2' H2'A 110.1
B1' C2' H2'A 110.1
C3' C2' H2'B 110.1
B1' C2' H2'B 110.1
H2'A C2' H2'B 108.4
C11' C3' C4' 109.28(18)
C11' C3' C8' 109.59(19)
C4' C3' C8' 107.66(18)
C11' C3' C2' 111.07(19)
C4' C3' C2' 108.94(18)
C8' C3' C2' 110.23(18)
C5' C4' C3' 112.29(18)
C5' C4' H4'A 109.1
C3' C4' H4'A 109.1
C5' C4' H4'B 109.1
C3' C4' H4'B 109.1
H4'A C4' H4'B 107.9
C4' C5' C10' 110.56(18)
C4' C5' C6' 108.77(18)
C10' C5' C6' 110.12(19)
C4' C5' H5'A 109.1
C10' C5' H5'A 109.1
C6' C5' H5'A 109.1
C7' C6' C5' 110.64(18)
C7' C6' H6'A 109.5
C5' C6' H6'A 109.5
C7' C6' H6'B 109.5
C5' C6' H6'B 109.5
H6'A C6' H6'B 108.1
C9' C7' C8' 109.06(19)
C9' C7' C6' 110.45(19)
C8' C7' C6' 109.20(18)
C9' C7' H7'A 109.4
C8' C7' H7'A 109.4
C6' C7' H7'A 109.4
C7' C8' C3' 112.25(18)
C7' C8' H8'A 109.2
C3' C8' H8'A 109.2
C7' C8' H8'B 109.2
C3' C8' H8'B 109.2
H8'A C8' H8'B 107.9
C7' C9' B1' 108.20(18)
C7' C9' H9'A 110.1
B1' C9' H9'A 110.1
C7' C9' H9'B 110.1
B1' C9' H9'B 110.1
H9'A C9' H9'B 108.4
C5' C10' B1' 107.07(18)
C5' C10' H10C 110.3
B1' C10' H10C 110.3
C5' C10' H10D 110.3
B1' C10' H10D 110.3
H10C C10' H10D 108.6
C3' C11' H11A 109.5
C3' C11' H11B 109.5
H11A C11' H11B 109.5
C3' C11' H11F 109.5
H11A C11' H11F 109.5
H11B C11' H11F 109.5
N1' C12' C17' 110.79(17)
N1' C12' C13' 108.99(18)
C17' C12' C13' 110.48(17)
N1' C12' C18' 108.42(17)
C17' C12' C18' 109.24(18)
C13' C12' C18' 108.88(18)
C12' C13' C14' 109.07(18)
C12' C13' H13C 109.9
C14' C13' H13C 109.9
C12' C13' H13D 109.9
C14' C13' H13D 109.9
H13C C13' H13D 108.3
C19' C14' C15' 109.86(19)
C19' C14' C13' 109.41(19)
C15' C14' C13' 109.44(19)
C19' C14' H14A 109.4
C15' C14' H14A 109.4
C13' C14' H14A 109.4
C16' C15' C14' 109.62(18)
C16' C15' H15A 109.7
C14' C15' H15A 109.7
C16' C15' H15B 109.7
C14' C15' H15B 109.7
H15A C15' H15B 108.2
C15' C16' C17' 109.15(19)
C15' C16' C20' 109.55(18)
C17' C16' C20' 110.21(18)
C15' C16' H16B 109.3
C17' C16' H16B 109.3
C20' C16' H16B 109.3
C12' C17' C16' 109.08(18)
C12' C17' H17C 109.9
C16' C17' H17C 109.9
C12' C17' H17D 109.9
C16' C17' H17D 109.9
H17C C17' H17D 108.3
C21' C18' C12' 109.91(18)
C21' C18' H18C 109.7
C12' C18' H18C 109.7
C21' C18' H18D 109.7
C12' C18' H18D 109.7
H18C C18' H18D 108.2
C14' C19' C21' 109.29(18)
C14' C19' H19C 109.8
C21' C19' H19C 109.8
C14' C19' H19D 109.8
C21' C19' H19D 109.8
H19C C19' H19D 108.3
C21' C20' C16' 109.28(18)
C21' C20' H20A 109.8
C16' C20' H20A 109.8
C21' C20' H20B 109.8
C16' C20' H20B 109.8
H20A C20' H20B 108.3
C20' C21' C18' 109.19(19)
C20' C21' C19' 109.67(18)
C18' C21' C19' 109.16(19)
C20' C21' H21B 109.6
C18' C21' H21B 109.6
C19' C21' H21B 109.6
C2 B1 C9 109.93(18)
C2 B1 C10 108.13(19)
C9 B1 C10 109.26(18)
C2 B1 N1 115.57(18)
C9 B1 N1 109.85(18)
C10 B1 N1 103.79(17)
C12 N1 B1 127.29(17)
C12 N1 H1A 105.5
B1 N1 H1A 105.5
C12 N1 H1B 105.5
B1 N1 H1B 105.5
H1A N1 H1B 106.1
C3 C2 B1 107.92(18)
C3 C2 H2A 110.1
B1 C2 H2A 110.1
C3 C2 H2B 110.1
B1 C2 H2B 110.1
H2A C2 H2B 108.4
C11 C3 C8 109.80(18)
C11 C3 C4 109.30(19)
C8 C3 C4 107.28(18)
C11 C3 C2 110.81(18)
C8 C3 C2 109.45(18)
C4 C3 C2 110.13(18)
C5 C4 C3 112.11(18)
C5 C4 H4B 109.2
C3 C4 H4B 109.2
C5 C4 H4C 109.2
C3 C4 H4C 109.2
H4B C4 H4C 107.9
C4 C5 C6 109.68(19)
C4 C5 C10 109.61(19)
C6 C5 C10 108.98(19)
C4 C5 H5A 109.5
C6 C5 H5A 109.5
C10 C5 H5A 109.5
C7 C6 C5 111.18(18)
C7 C6 H6A 109.4
C5 C6 H6A 109.4
C7 C6 H6B 109.4
C5 C6 H6B 109.4
H6A C6 H6B 108.0
C9 C7 C6 110.33(19)
C9 C7 C8 109.63(19)
C6 C7 C8 109.14(19)
C9 C7 H7A 109.2
C6 C7 H7A 109.2
C8 C7 H7A 109.2
C7 C8 C3 112.27(18)
C7 C8 H8A 109.1
C3 C8 H8A 109.1
C7 C8 H8B 109.1
C3 C8 H8B 109.2
H8A C8 H8B 107.9
C7 C9 B1 107.33(18)
C7 C9 H9A 110.2
B1 C9 H9A 110.2
C7 C9 H9B 110.2
B1 C9 H9B 110.2
H9A C9 H9B 108.5
C5 C10 B1 108.07(18)
C5 C10 H10A 110.1
B1 C10 H10A 110.1
C5 C10 H10B 110.1
B1 C10 H10B 110.1
H10A C10 H10B 108.4
C3 C11 H11C 109.5
C3 C11 H11D 109.5
H11C C11 H11D 109.5
C3 C11 H11E 109.5
H11C C11 H11E 109.5
H11D C11 H11E 109.5
N1 C12 C13 108.43(17)
N1 C12 C17 111.30(17)
C13 C12 C17 110.35(18)
N1 C12 C18 108.86(17)
C13 C12 C18 109.11(18)
C17 C12 C18 108.76(18)
C12 C13 C14 109.65(18)
C12 C13 H13A 109.7
C14 C13 H13A 109.7
C12 C13 H13B 109.7
C14 C13 H13B 109.7
H13A C13 H13B 108.2
C19 C14 C13 109.62(18)
C19 C14 C15 109.67(19)
C13 C14 C15 108.73(18)
C19 C14 H14C 109.6
C13 C14 H14C 109.6
C15 C14 H14C 109.6
C16 C15 C14 109.82(18)
C16 C15 H15C 109.7
C14 C15 H15C 109.7
C16 C15 H15D 109.7
C14 C15 H15D 109.7
H15C C15 H15D 108.2
C15 C16 C20 109.46(18)
C15 C16 C17 109.49(18)
C20 C16 C17 109.53(18)
C15 C16 H16A 109.4
C20 C16 H16A 109.4
C17 C16 H16A 109.4
C12 C17 C16 109.06(18)
C12 C17 H17A 109.9
C16 C17 H17A 109.9
C12 C17 H17B 109.9
C16 C17 H17B 109.9
H17A C17 H17B 108.3
C21 C18 C12 110.21(18)
C21 C18 H18A 109.6
C12 C18 H18A 109.6
C21 C18 H18B 109.6
C12 C18 H18B 109.6
H18A C18 H18B 108.1
C14 C19 C21 109.48(18)
C14 C19 H19A 109.8
C21 C19 H19A 109.8
C14 C19 H19B 109.8
C21 C19 H19B 109.8
H19A C19 H19B 108.2
C21 C20 C16 109.93(18)
C21 C20 H20C 109.7
C16 C20 H20C 109.7
C21 C20 H20D 109.7
C16 C20 H20D 109.7
H20C C20 H20D 108.2
C20 C21 C18 109.00(19)
C20 C21 C19 109.46(18)
C18 C21 C19 109.13(19)
C20 C21 H21A 109.7
C18 C21 H21A 109.7
C19 C21 H21A 109.7

loop_
_geom_bond_atom_site_label_1
_geom_bond_atom_site_label_2
_geom_bond_distance
N1' C12' 1.512(3)
N1' B1' 1.666(3)
N1' H1'A 0.9200
N1' H1'B 0.9200
B1' C2' 1.617(3)
B1' C10' 1.620(3)
B1' C9' 1.628(3)
C2' C3' 1.540(3)
C2' H2'A 0.9900
C2' H2'B 0.9900
C3' C11' 1.528(3)
C3' C4' 1.535(3)
C3' C8' 1.536(3)
C4' C5' 1.532(3)
C4' H4'A 0.9900
C4' H4'B 0.9900
C5' C10' 1.538(3)
C5' C6' 1.539(3)
C5' H5'A 1.0000
C6' C7' 1.532(3)
C6' H6'A 0.9900
C6' H6'B 0.9900
C7' C9' 1.531(3)
C7' C8' 1.530(3)
C7' H7'A 1.0000
C8' H8'A 0.9900
C8' H8'B 0.9900
C9' H9'A 0.9900
C9' H9'B 0.9900
C10' H10C 0.9900
C10' H10D 0.9900
C11' H11A 0.9800
C11' H11B 0.9800
C11' H11F 0.9800
C12' C17' 1.524(3)
C12' C13' 1.533(3)
C12' C18' 1.536(3)
C13' C14' 1.536(3)
C13' H13C 0.9900
C13' H13D 0.9900
C14' C19' 1.528(3)
C14' C15' 1.531(3)
C14' H14A 1.0000
C15' C16' 1.526(3)
C15' H15A 0.9900
C15' H15B 0.9900
C16' C17' 1.535(3)
C16' C20' 1.534(3)
C16' H16B 1.0000
C17' H17C 0.9900
C17' H17D 0.9900
C18' C21' 1.535(3)
C18' H18C 0.9900
C18' H18D 0.9900
C19' C21' 1.537(3)
C19' H19C 0.9900
C19' H19D 0.9900
C20' C21' 1.526(3)
C20' H20A 0.9900
C20' H20B 0.9900
C21' H21B 1.0000
B1 C2 1.610(3)
B1 C9 1.614(3)
B1 C10 1.637(3)
B1 N1 1.661(3)
N1 C12 1.508(3)
N1 H1A 0.9200
N1 H1B 0.9200
C2 C3 1.548(3)
C2 H2A 0.9900
C2 H2B 0.9900
C3 C11 1.526(3)
C3 C8 1.539(3)
C3 C4 1.541(3)
C4 C5 1.528(3)
C4 H4B 0.9900
C4 H4C 0.9900
C5 C6 1.536(3)
C5 C10 1.538(3)
C5 H5A 1.0000
C6 C7 1.534(3)
C6 H6A 0.9900
C6 H6B 0.9900
C7 C9 1.534(3)
C7 C8 1.537(3)
C7 H7A 1.0000
C8 H8A 0.9900
C8 H8B 0.9900
C9 H9A 0.9900
C9 H9B 0.9900
C10 H10A 0.9900
C10 H10B 0.9900
C11 H11C 0.9800
C11 H11D 0.9800
C11 H11E 0.9800
C12 C13 1.529(3)
C12 C17 1.532(3)
C12 C18 1.535(3)
C13 C14 1.535(3)
C13 H13A 0.9900
C13 H13B 0.9900
C14 C19 1.535(3)
C14 C15 1.535(3)
C14 H14C 1.0000
C15 C16 1.529(3)
C15 H15C 0.9900
C15 H15D 0.9900
C16 C20 1.529(3)
C16 C17 1.537(3)
C16 H16A 1.0000
C17 H17A 0.9900
C17 H17B 0.9900
C18 C21 1.534(3)
C18 H18A 0.9900
C18 H18B 0.9900
C19 C21 1.534(3)
C19 H19A 0.9900
C19 H19B 0.9900
C20 C21 1.528(3)
C20 H20C 0.9900
C20 H20D 0.9900
C21 H21A 1.0000
